data_2220230
loop_
_publ_author_name
'Hussain, Muhammad Tahir'
'Babar, Tariq Mahmood'
'Qadeer, Ghulam'
'Rama, Nasim Hasan'
'Ruzicka, Ales'

_publ_section_title
;
 2-(2-Fluorobenzoylmethyl)benzoic acid
;
_journal_coeditor_code HK2566
_journal_issue 12
_journal_name_full 'Acta Crystallographica Section E'
_journal_page_first o2267
_journal_paper_doi 10.1107/S160053680803540X
_journal_volume 64
_journal_year 2008
_chemical_formula_iupac 'C15 H11 F O3'
_chemical_formula_moiety 'C15 H11 F O3'
_chemical_formula_sum 'C15 H11 F O3'
_chemical_formula_weight 258.24
_chemical_melting_point 404.0(10)
_chemical_name_common '2-(2-Fluorobenzoylmethyl)benzoic acid'
_chemical_name_systematic
;
2-(2-Fluorobenzoylmethyl)benzoic acid
;
_space_group_IT_number 14
_symmetry_cell_setting monoclinic
_symmetry_space_group_name_Hall '-P 2ybc'
_symmetry_space_group_name_H-M 'P 1 21/c 1'
_atom_sites_solution_hydrogens geom
_atom_sites_solution_primary direct
_atom_sites_solution_secondary difmap
_audit_creation_method SHELXL-97
_cell_angle_alpha 90.00
_cell_angle_beta 96.942(8)
_cell_angle_gamma 90.00
_cell_formula_units_Z 4
_cell_length_a 8.3011(6)
_cell_length_b 15.3232(8)
_cell_length_c 9.9078(10)
_cell_measurement_reflns_used 8503
_cell_measurement_temperature 150.0(10)
_cell_measurement_theta_max 27.5
_cell_measurement_theta_min 1
_cell_volume 1251.03(17)
_computing_cell_refinement 'COLLECT (Hooft, 1998) and DENZO (Otwinowski & Minor, 1997)'
_computing_data_collection 'COLLECT (Hooft, 1998)'
_computing_data_reduction 'COLLECT (Hooft, 1998) and DENZO (Otwinowski & Minor, 1997)'
_computing_molecular_graphics 'PLATON (Spek, 2003)'
_computing_publication_material 'SHELXL97 (Sheldrick, 2008)'
_computing_structure_refinement 'SHELXL97 (Sheldrick, 2008)'
_computing_structure_solution 'SIR92 (Altomare <i>et al.</i>,  1994)'
_diffrn_ambient_temperature 150.0(10)
_diffrn_detector_area_resol_mean 9.091
_diffrn_measured_fraction_theta_full 0.986
_diffrn_measured_fraction_theta_max 0.986
_diffrn_measurement_device_type 'Bruker--Nonius Kappa CCD area-detector'
_diffrn_measurement_method '\f and \w'
_diffrn_radiation_monochromator graphite
_diffrn_radiation_source 'fine-focus sealed tube'
_diffrn_radiation_type MoK\a
_diffrn_radiation_wavelength 0.71073
_diffrn_reflns_av_R_equivalents 0.0402
_diffrn_reflns_av_sigmaI/netI 0.0328
_diffrn_reflns_limit_h_max 10
_diffrn_reflns_limit_h_min -9
_diffrn_reflns_limit_k_max 19
_diffrn_reflns_limit_k_min -18
_diffrn_reflns_limit_l_max 12
_diffrn_reflns_limit_l_min -12
_diffrn_reflns_number 8420
_diffrn_reflns_theta_full 27.49
_diffrn_reflns_theta_max 27.49
_diffrn_reflns_theta_min 2.46
_exptl_absorpt_coefficient_mu 0.105
_exptl_absorpt_correction_T_max 0.975
_exptl_absorpt_correction_T_min 0.962
_exptl_absorpt_correction_type gaussian
_exptl_absorpt_process_details
;
(Coppens, 1970)
;
_exptl_crystal_colour colorless
_exptl_crystal_density_diffrn 1.371
_exptl_crystal_density_method 'not measured'
_exptl_crystal_description block
_exptl_crystal_F_000 536
_exptl_crystal_size_max 0.515
_exptl_crystal_size_mid 0.384
_exptl_crystal_size_min 0.305
_refine_diff_density_max 0.226
_refine_diff_density_min -0.295
_refine_ls_extinction_method none
_refine_ls_goodness_of_fit_ref 1.119
_refine_ls_hydrogen_treatment constr
_refine_ls_matrix_type full
_refine_ls_number_parameters 172
_refine_ls_number_reflns 2782
_refine_ls_number_restraints 0
_refine_ls_restrained_S_all 1.119
_refine_ls_R_factor_all 0.0767
_refine_ls_R_factor_gt 0.0534
_refine_ls_shift/su_max 0.000
_refine_ls_shift/su_mean 0.000
_refine_ls_structure_factor_coef Fsqd
_refine_ls_weighting_details 'calc w=1/[\s^2^(Fo^2^)+(0.0382P)^2^+0.8217P] where P=(Fo^2^+2Fc^2^)/3'
_refine_ls_weighting_scheme calc
_refine_ls_wR_factor_gt 0.1173
_refine_ls_wR_factor_ref 0.1356
_reflns_number_gt 2117
_reflns_number_total 2782
_reflns_threshold_expression I>2\s(I)
_cod_data_source_file hk2566.cif
_cod_data_source_block I
_cod_depositor_comments
;
The following automatic conversions were performed:
'_exptl_absorpt_correction_type' value 'Gaussian' changed to 'gaussian'
according to '/home/saulius/struct/CIF-dictionaries/cif_core.dic'
dictionary named 'cif_core.dic' version 2.4.1 from 2010-06-29.

Automatic conversion script
Id: cif_fix_enum 1527 2010-12-29 10:47:43Z saulius 

The following automatic conversions were performed:

'_exptl_absorpt_correction_type' value 'Gaussian' changed to
'gaussian' according to
/home/saulius/struct/CIF-dictionaries/cif_core.dic dictionary named
'cif_core.dic' version 2.4.1 from 2010-06-29.

Automatic conversion script
Id: cif_fix_values 1715 2011-07-08 13:25:40Z adriana 
;
_cod_original_cell_volume 1251.02(17)
_cod_original_sg_symbol_H-M 'P 21/c'
_cod_database_code 2220230
_cod_database_fobs_code 2220230

loop_
_symmetry_equiv_pos_as_xyz
'x, y, z'
'-x, y+1/2, -z+1/2'
'-x, -y, -z'
'x, -y-1/2, z-1/2'

loop_
_atom_site_type_symbol
_atom_site_label
_atom_site_fract_x
_atom_site_fract_y
_atom_site_fract_z
_atom_site_U_iso_or_equiv
_atom_site_adp_type
_atom_site_calc_flag
_atom_site_refinement_flags
_atom_site_occupancy
F F1 0.15542(18) -0.18437(8) 0.10130(16) 0.0594(4) Uani d . 1
O O1 0.3928(2) -0.00007(12) 0.35571(16) 0.0573(5) Uani d . 1
O O2 0.61607(19) 0.07728(11) 0.40921(15) 0.0504(4) Uani d . 1
H H2 0.6161 0.0506 0.4809 0.061 Uiso d R 1
O O3 0.0632(2) 0.07181(10) 0.1708(2) 0.0626(5) Uani d . 1
C C1 0.4909(2) 0.05329(13) 0.3244(2) 0.0361(4) Uani d . 1
C C2 0.4762(2) 0.09750(12) 0.1908(2) 0.0326(4) Uani d . 1
C C3 0.3662(2) 0.06805(12) 0.08185(19) 0.0316(4) Uani d . 1
C C4 0.3530(3) 0.11624(15) -0.0370(2) 0.0410(5) Uani d . 1
H H4 0.2814 0.0979 -0.1111 0.049 Uiso d R 1
C C5 0.4429(3) 0.19136(15) -0.0483(2) 0.0477(6) Uani d . 1
H H5 0.4292 0.2236 -0.1284 0.057 Uiso d R 1
C C6 0.5523(3) 0.21865(14) 0.0580(2) 0.0468(5) Uani d . 1
H H6 0.6140 0.2686 0.0499 0.056 Uiso d R 1
C C7 0.5704(3) 0.17144(13) 0.1770(2) 0.0397(5) Uani d . 1
H H7 0.6464 0.1889 0.2485 0.048 Uiso d R 1
C C8 0.2660(2) -0.01340(13) 0.0886(2) 0.0335(4) Uani d . 1
H H8A 0.3338 -0.0593 0.1325 0.040 Uiso d R 1
H H8B 0.2282 -0.0325 -0.0032 0.040 Uiso d R 1
C C9 0.1223(2) 0.00021(12) 0.1651(2) 0.0344(4) Uani d . 1
C C10 0.0483(2) -0.07466(12) 0.2322(2) 0.0330(4) Uani d . 1
C C11 0.0665(2) -0.16193(13) 0.2005(2) 0.0395(5) Uani d . 1
C C12 -0.0064(3) -0.22847(15) 0.2627(3) 0.0520(6) Uani d . 1
H H12 0.0071 -0.2862 0.2371 0.062 Uiso d R 1
C C13 -0.1001(3) -0.20839(18) 0.3633(3) 0.0599(7) Uani d . 1
H H13 -0.1490 -0.2527 0.4079 0.072 Uiso d R 1
C C14 -0.1213(3) -0.12269(19) 0.3988(3) 0.0603(7) Uani d . 1
H H14 -0.1854 -0.1092 0.4667 0.072 Uiso d R 1
C C15 -0.0491(3) -0.05654(16) 0.3331(2) 0.0469(5) Uani d . 1
H H15 -0.0654 0.0011 0.3573 0.056 Uiso d R 1

loop_
_atom_site_aniso_label
_atom_site_aniso_U_11
_atom_site_aniso_U_22
_atom_site_aniso_U_33
_atom_site_aniso_U_12
_atom_site_aniso_U_13
_atom_site_aniso_U_23
F1 0.0607(9) 0.0356(7) 0.0886(11) -0.0018(6) 0.0356(8) -0.0117(7)
O1 0.0577(10) 0.0698(12) 0.0414(9) -0.0320(9) -0.0064(7) 0.0151(8)
O2 0.0525(9) 0.0544(10) 0.0422(8) -0.0221(8) -0.0034(7) 0.0060(7)
O3 0.0532(10) 0.0293(8) 0.1121(15) 0.0072(7) 0.0381(10) 0.0056(9)
C1 0.0367(10) 0.0344(10) 0.0375(10) -0.0062(8) 0.0057(8) -0.0028(8)
C2 0.0350(10) 0.0281(9) 0.0369(10) 0.0002(7) 0.0126(8) -0.0010(7)
C3 0.0277(9) 0.0324(10) 0.0365(10) 0.0044(7) 0.0108(8) 0.0008(8)
C4 0.0351(10) 0.0487(12) 0.0402(11) 0.0050(9) 0.0086(8) 0.0075(9)
C5 0.0467(12) 0.0463(12) 0.0538(13) 0.0066(10) 0.0210(11) 0.0179(10)
C6 0.0495(13) 0.0339(11) 0.0614(14) -0.0047(9) 0.0245(11) 0.0058(10)
C7 0.0410(11) 0.0350(11) 0.0455(12) -0.0050(8) 0.0146(9) -0.0054(9)
C8 0.0329(10) 0.0320(10) 0.0360(10) -0.0013(8) 0.0050(8) -0.0019(8)
C9 0.0309(9) 0.0291(10) 0.0432(11) 0.0000(8) 0.0046(8) -0.0005(8)
C10 0.0293(9) 0.0331(10) 0.0363(10) -0.0006(7) 0.0023(7) 0.0001(8)
C11 0.0325(10) 0.0343(10) 0.0522(13) 0.0020(8) 0.0068(9) 0.0013(9)
C12 0.0460(12) 0.0328(11) 0.0772(17) -0.0012(9) 0.0074(12) 0.0106(11)
C13 0.0589(15) 0.0561(15) 0.0653(16) -0.0107(12) 0.0103(13) 0.0231(13)
C14 0.0649(17) 0.0703(18) 0.0504(14) -0.0106(13) 0.0257(12) 0.0032(12)
C15 0.0514(13) 0.0455(12) 0.0459(12) -0.0052(10) 0.0142(10) -0.0059(10)

loop_
_atom_type_symbol
_atom_type_description
_atom_type_scat_dispersion_real
_atom_type_scat_dispersion_imag
_atom_type_scat_source
C C 0.0033 0.0016 'International Tables Vol C Tables 4.2.6.8 and 6.1.1.4'
H H 0.0000 0.0000 'International Tables Vol C Tables 4.2.6.8 and 6.1.1.4'
O O 0.0106 0.0060 'International Tables Vol C Tables 4.2.6.8 and 6.1.1.4'
F F 0.0171 0.0103 'International Tables Vol C Tables 4.2.6.8 and 6.1.1.4'

loop_
_exptl_crystal_face_index_h
_exptl_crystal_face_index_k
_exptl_crystal_face_index_l
_exptl_crystal_face_perp_dist
-1 -1 0 0.196
0 1 0 0.218
1 1 0 0.198
1 -1 0 0.188
0 -1 0 0.297
0 0 1 0.211
0 0 -1 0.094
-1 1 0 0.212
0 -1 1 0.242

loop_
_geom_angle_atom_site_label_1
_geom_angle_atom_site_label_2
_geom_angle_atom_site_label_3
_geom_angle
C1 O2 H2 109.5
O1 C1 O2 121.87(19)
O1 C1 C2 123.30(18)
O2 C1 C2 114.80(17)
C7 C2 C3 120.47(18)
C7 C2 C1 118.31(18)
C3 C2 C1 121.18(17)
C4 C3 C2 117.49(18)
C4 C3 C8 119.50(18)
C2 C3 C8 123.00(17)
C3 C4 C5 121.6(2)
C3 C4 H4 119.2
C5 C4 H4 119.2
C6 C5 C4 120.4(2)
C6 C5 H5 119.7
C4 C5 H5 119.9
C5 C6 C7 119.4(2)
C5 C6 H6 120.4
C7 C6 H6 120.2
C6 C7 C2 120.5(2)
C6 C7 H7 119.7
C2 C7 H7 119.8
C9 C8 C3 112.56(16)
C9 C8 H8A 109.1
C3 C8 H8A 109.1
C9 C8 H8B 109.1
C3 C8 H8B 109.1
H8A C8 H8B 107.8
O3 C9 C10 119.08(18)
O3 C9 C8 120.14(18)
C10 C9 C8 120.77(16)
C11 C10 C15 116.41(19)
C11 C10 C9 125.32(18)
C15 C10 C9 118.26(18)
F1 C11 C12 116.77(19)
F1 C11 C10 119.81(18)
C12 C11 C10 123.4(2)
C11 C12 C13 118.7(2)
C11 C12 H12 120.7
C13 C12 H12 120.6
C12 C13 C14 120.1(2)
C12 C13 H13 120.0
C14 C13 H13 119.9
C13 C14 C15 120.2(2)
C13 C14 H14 120.0
C15 C14 H14 119.8
C14 C15 C10 121.1(2)
C14 C15 H15 119.5
C10 C15 H15 119.4

loop_
_geom_bond_atom_site_label_1
_geom_bond_atom_site_label_2
_geom_bond_distance
F1 C11 1.343(2)
O1 C1 1.220(2)
O2 C1 1.308(2)
O2 H2 0.8199
C2 C1 1.479(3)
C2 C3 1.402(3)
C2 C7 1.393(3)
C3 C4 1.383(3)
C3 C8 1.506(3)
C4 C5 1.384(3)
C4 H4 0.9300
C5 C6 1.370(3)
C5 H5 0.9300
C6 H6 0.9299
C7 C6 1.376(3)
C7 H7 0.9300
C8 H8A 0.9700
C8 H8B 0.9700
C9 O3 1.206(2)
C9 C8 1.503(3)
C9 C10 1.495(3)
C10 C11 1.386(3)
C10 C15 1.388(3)
C11 C12 1.370(3)
C12 C13 1.371(4)
C12 H12 0.9299
C13 H13 0.9300
C14 C13 1.376(4)
C14 H14 0.9300
C15 C14 1.380(3)
C15 H15 0.9300

loop_
_geom_hbond_atom_site_label_D
_geom_hbond_atom_site_label_H
_geom_hbond_atom_site_label_A
_geom_hbond_site_symmetry_A
_geom_hbond_distance_DH
_geom_hbond_distance_HA
_geom_hbond_distance_DA
_geom_hbond_angle_DHA
_geom_hbond_publ_flag
O2 H2 O1 3_656 0.82 1.80 2.621(3) 175 yes
C12 H12 O3 2_545 0.93 2.46 3.178(3) 134 yes
C4 H4 Cg2 3_555 0.93 2.72 3.535(3) 146 yes
C13 H13 Cg1 2_545 0.93 3.06 3.868(3) 146 yes

loop_
_cod_related_entry_id
_cod_related_entry_database
_cod_related_entry_code
1 ChemSpider 24741069
